data_4025572
loop_
_publ_author_name
'Alexander F. Khlebnikov'
'Mikhail S. Novikov'
'Petr P. Petrovskii'
'Alexander S. Konev'
'Dmitrii S. Yufit'
'Stanislav I. Selivanov'
'Holm Frauendorf'

_publ_contact_author_address
;
Department of Chemistry
Durham University
South Rd.
Durham
DH1 3LE
UK
;
_publ_contact_author_email d.s.yufit@durham.ac.uk
_publ_contact_author_fax '0191 384 4737'
_publ_contact_author_name 'Dmitry Yufit'
_publ_contact_author_phone '0191 334 2004'
_publ_section_title
;
 Stereoselective Cycloaddition of Dibenzoxazepinium Ylides to Acetylenes
 and Fullerene C60. Conformational Behavior of
 3-Aryldibenzo[b,f]pyrrolo[1,2-d][1,4]oxazepine Systems
;
_journal_name_full 'Journal of Organic Chemistry'
_journal_page_first 5211
_journal_page_last 5215
_journal_paper_doi 10.1021/jo100966j
_journal_volume 75
_journal_year 2010
_chemical_formula_moiety 'C25 H19 N O3'
_chemical_formula_sum 'C25 H19 N O3'
_chemical_formula_weight 381.41
_chemical_melting_point 208
_chemical_name_systematic
;
Methyl 2-methyl-3-phenyldibenzo[b,f]pyrrolo[1,2-d]
[1,4]oxazepine-1-carboxylate
;
_space_group_IT_number 2
_symmetry_cell_setting triclinic
_symmetry_space_group_name_Hall '-P 1'
_symmetry_space_group_name_H-M 'P -1'
_atom_sites_solution_hydrogens difmap
_atom_sites_solution_primary direct
_atom_sites_solution_secondary difmap
_audit_creation_method SHELXL-97
_cell_angle_alpha 99.202(10)
_cell_angle_beta 109.385(10)
_cell_angle_gamma 92.414(10)
_cell_formula_units_Z 2
_cell_length_a 9.4926(4)
_cell_length_b 9.8488(4)
_cell_length_c 10.9790(5)
_cell_measurement_reflns_used 3493
_cell_measurement_temperature 120(2)
_cell_measurement_theta_max 30.392
_cell_measurement_theta_min 2.287
_cell_volume 950.78(10)
_computing_cell_refinement 'Bruker SAINT'
_computing_data_collection 'Bruker SMART'
_computing_data_reduction 'SAINT v6.45A (Bruker, 2003)'
_computing_molecular_graphics
;
Olex2, Durham University (compiled Mar 6 2009 16:11:20)
;
_computing_publication_material
;
Olex2, Durham University (compiled Mar 6 2009 16:11:20)
;
_computing_structure_refinement 'SHELXL-97 (Sheldrick, 1997)'
_computing_structure_solution 'SHELXS-97 (Sheldrick, 1990)/Bruker'
_diffrn_ambient_temperature 120(2)
_diffrn_detector 'CCD area detector'
_diffrn_detector_area_resol_mean 8.0
_diffrn_detector_type 'Bruker SMART CCD 6000 area detector'
_diffrn_measured_fraction_theta_full 0.992
_diffrn_measured_fraction_theta_max 0.992
_diffrn_measurement_device 'three-circle diffractometer'
_diffrn_measurement_device_type 'Bruker SMART CCD 6000 area detector'
_diffrn_measurement_method '\w scans'
_diffrn_radiation_monochromator graphite
_diffrn_radiation_probe x-ray
_diffrn_radiation_source 'fine-focus sealed tube'
_diffrn_radiation_type MoK\a
_diffrn_radiation_wavelength 0.71073
_diffrn_radiation_xray_symbol K-L~3~
_diffrn_reflns_av_R_equivalents 0.0474
_diffrn_reflns_av_sigmaI/netI 0.0528
_diffrn_reflns_limit_h_max 12
_diffrn_reflns_limit_h_min -12
_diffrn_reflns_limit_k_max 13
_diffrn_reflns_limit_k_min -13
_diffrn_reflns_limit_l_max 14
_diffrn_reflns_limit_l_min -14
_diffrn_reflns_number 10080
_diffrn_reflns_theta_full 28.99
_diffrn_reflns_theta_max 28.99
_diffrn_reflns_theta_min 2.00
_diffrn_source 'sealed X-ray tube'
_diffrn_source_current 35.0
_diffrn_source_power 1.75
_diffrn_source_target Mo
_diffrn_source_voltage 50.0
_exptl_absorpt_coefficient_mu 0.088
_exptl_absorpt_correction_type none
_exptl_crystal_colour colourless
_exptl_crystal_colour_primary colourless
_exptl_crystal_density_diffrn 1.332
_exptl_crystal_density_method 'not measured'
_exptl_crystal_description block
_exptl_crystal_F_000 400
_exptl_crystal_size_max 0.36
_exptl_crystal_size_mid 0.2
_exptl_crystal_size_min 0.18
_refine_diff_density_max 0.376
_refine_diff_density_min -0.221
_refine_diff_density_rms 0.052
_refine_ls_extinction_method none
_refine_ls_goodness_of_fit_ref 1.031
_refine_ls_hydrogen_treatment refall
_refine_ls_matrix_type full
_refine_ls_number_parameters 338
_refine_ls_number_reflns 5011
_refine_ls_number_restraints 0
_refine_ls_restrained_S_all 1.031
_refine_ls_R_factor_all 0.0703
_refine_ls_R_factor_gt 0.0467
_refine_ls_shift/su_max 0.000
_refine_ls_shift/su_mean 0.000
_refine_ls_structure_factor_coef Fsqd
_refine_ls_weighting_details
;
calc w=1/[\s^2^(Fo^2^)+(0.0700P)^2^+0.0000P] where P=(Fo^2^+2Fc^2^)/3
;
_refine_ls_weighting_scheme calc
_refine_ls_wR_factor_gt 0.1190
_refine_ls_wR_factor_ref 0.1299
_reflns_number_gt 3474
_reflns_number_total 5011
_reflns_threshold_expression >2sigma(I)
_cod_data_source_file jo100966j_si_008.cif
_cod_data_source_block DAX1_16
_cod_depositor_comments
;
The following automatic conversions were performed:

'_symmetry_cell_setting' value 'Triclinic' changed to 'triclinic'
according to the built-in table from CIF Core dictionary named
'cif_core.dic' version 2.4.1 from 2010-06-29.

Automatic conversion script
Id: cif_fix_values 1646 2011-03-28 12:23:43Z adriana 
;
_cod_original_cell_volume 950.78(9)
_cod_database_code 4025572

loop_
_symmetry_equiv_pos_as_xyz
'x, y, z'
'-x, -y, -z'

loop_
_atom_site_label
_atom_site_type_symbol
_atom_site_fract_x
_atom_site_fract_y
_atom_site_fract_z
_atom_site_U_iso_or_equiv
_atom_site_adp_type
_atom_site_occupancy
_atom_site_symmetry_multiplicity
_atom_site_calc_flag
_atom_site_refinement_flags
_atom_site_disorder_assembly
_atom_site_disorder_group
O7 O 0.57642(10) 0.78341(10) 0.02442(9) 0.0285(2) Uani 1 1 d . . .
O27 O 0.38438(11) 1.04520(10) -0.32023(10) 0.0316(2) Uani 1 1 d . . .
O28 O 0.53920(14) 1.19454(12) -0.36296(11) 0.0457(3) Uani 1 1 d . . .
N3 N 0.75306(12) 1.00790(11) 0.00427(11) 0.0239(2) Uani 1 1 d . . .
C1 C 0.73008(15) 0.79995(14) 0.09255(12) 0.0254(3) Uani 1 1 d . . .
C2 C 0.81929(15) 0.91053(13) 0.08338(12) 0.0234(3) Uani 1 1 d . . .
C4 C 0.64712(15) 0.97521(13) -0.12095(13) 0.0243(3) Uani 1 1 d . . .
C5 C 0.57898(14) 0.83364(13) -0.18264(13) 0.0246(3) Uani 1 1 d . . .
C6 C 0.54407(15) 0.74202(14) -0.11082(13) 0.0260(3) Uani 1 1 d . . .
C8 C 0.79118(17) 0.70547(15) 0.17075(14) 0.0306(3) Uani 1 1 d . . .
C9 C 0.94397(17) 0.71994(15) 0.24210(14) 0.0326(3) Uani 1 1 d . . .
C10 C 1.03410(16) 0.82950(15) 0.23304(14) 0.0296(3) Uani 1 1 d . . .
C11 C 0.97340(15) 0.92374(14) 0.15342(13) 0.0263(3) Uani 1 1 d . . .
C12 C 0.54212(16) 0.78718(15) -0.31793(14) 0.0273(3) Uani 1 1 d . . .
C13 C 0.47126(16) 0.65552(15) -0.37731(15) 0.0318(3) Uani 1 1 d . . .
C14 C 0.43792(17) 0.56711(15) -0.30238(15) 0.0345(3) Uani 1 1 d . . .
C15 C 0.47457(16) 0.61019(15) -0.16823(15) 0.0314(3) Uani 1 1 d . . .
C16 C 0.80116(15) 1.14961(13) 0.03123(13) 0.0255(3) Uani 1 1 d . . .
C17 C 0.72782(15) 1.20464(14) -0.07634(14) 0.0273(3) Uani 1 1 d . . .
C18 C 0.62962(15) 1.09552(14) -0.17139(13) 0.0261(3) Uani 1 1 d . . .
C19 C 0.89933(15) 1.22221(14) 0.16197(14) 0.0284(3) Uani 1 1 d . . .
C20 C 0.7380(2) 1.35450(15) -0.08618(17) 0.0352(4) Uani 1 1 d . . .
C21 C 0.86025(18) 1.21305(16) 0.27187(15) 0.0332(3) Uani 1 1 d . . .
C22 C 0.9497(2) 1.28588(18) 0.39436(17) 0.0449(4) Uani 1 1 d . . .
C23 C 1.0775(2) 1.36864(18) 0.40750(19) 0.0503(5) Uani 1 1 d . . .
C24 C 1.11648(19) 1.37937(17) 0.2979(2) 0.0488(5) Uani 1 1 d . . .
C25 C 1.02803(18) 1.30675(16) 0.17531(18) 0.0385(4) Uani 1 1 d . . .
C26 C 0.51773(16) 1.11764(14) -0.29420(14) 0.0295(3) Uani 1 1 d . . .
C29 C 0.2690(2) 1.0563(2) -0.44189(17) 0.0412(4) Uani 1 1 d . . .
H8 H 0.7251(19) 0.6317(18) 0.1724(16) 0.036(4) Uiso 1 1 d . . .
H9 H 1.0021(13) 0.6227(11) 0.2983(11) 0.000(3) Uiso 1 1 d . . .
H10 H 1.142(2) 0.8413(18) 0.2836(17) 0.043(5) Uiso 1 1 d . . .
H11 H 1.0404(17) 1.0023(15) 0.1471(14) 0.025(4) Uiso 1 1 d . . .
H12 H 0.5668(17) 0.8488(15) -0.3697(15) 0.024(4) Uiso 1 1 d . . .
H13 H 0.4467(18) 0.6246(16) -0.4681(16) 0.034(4) Uiso 1 1 d . . .
H14 H 0.3929(19) 0.4736(18) -0.3417(16) 0.036(4) Uiso 1 1 d . . .
H15 H 0.4545(19) 0.5482(17) -0.1093(16) 0.036(4) Uiso 1 1 d . . .
H21 H 0.766(2) 1.1560(18) 0.2623(17) 0.042(5) Uiso 1 1 d . . .
H22 H 0.917(2) 1.279(2) 0.467(2) 0.058(6) Uiso 1 1 d . . .
H23 H 1.141(2) 1.424(2) 0.496(2) 0.059(6) Uiso 1 1 d . . .
H24 H 1.216(3) 1.439(2) 0.309(2) 0.062(6) Uiso 1 1 d . . .
H25 H 1.054(2) 1.3105(18) 0.0957(18) 0.042(5) Uiso 1 1 d . . .
H201 H 0.781(2) 1.4133(18) -0.0019(18) 0.041(5) Uiso 1 1 d . . .
H202 H 0.813(2) 1.375(2) -0.1286(19) 0.055(6) Uiso 1 1 d . . .
H203 H 0.641(3) 1.383(2) -0.127(2) 0.061(6) Uiso 1 1 d . . .
H291 H 0.254(2) 1.151(2) -0.4533(19) 0.057(6) Uiso 1 1 d . . .
H292 H 0.176(2) 1.009(2) -0.4398(19) 0.054(6) Uiso 1 1 d . . .
H293 H 0.293(2) 1.005(2) -0.5141(19) 0.051(5) Uiso 1 1 d . . .

loop_
_atom_site_aniso_label
_atom_site_aniso_U_11
_atom_site_aniso_U_22
_atom_site_aniso_U_33
_atom_site_aniso_U_23
_atom_site_aniso_U_13
_atom_site_aniso_U_12
O7 0.0226(5) 0.0381(5) 0.0247(5) 0.0022(4) 0.0104(4) -0.0032(4)
O27 0.0266(5) 0.0391(5) 0.0281(5) 0.0075(4) 0.0071(4) 0.0060(4)
O28 0.0489(7) 0.0492(7) 0.0380(6) 0.0184(5) 0.0098(5) -0.0031(5)
N3 0.0208(5) 0.0260(5) 0.0241(5) 0.0005(4) 0.0087(4) 0.0003(4)
C1 0.0225(6) 0.0319(7) 0.0213(6) -0.0006(5) 0.0097(5) -0.0002(5)
C2 0.0235(6) 0.0261(6) 0.0218(6) 0.0003(5) 0.0112(5) 0.0028(5)
C4 0.0218(6) 0.0289(7) 0.0231(6) 0.0011(5) 0.0108(5) 0.0021(5)
C5 0.0196(6) 0.0267(6) 0.0260(6) 0.0007(5) 0.0078(5) 0.0025(5)
C6 0.0198(6) 0.0309(7) 0.0248(7) 0.0014(6) 0.0064(5) 0.0016(5)
C8 0.0357(8) 0.0300(7) 0.0260(7) 0.0028(6) 0.0122(6) -0.0022(6)
C9 0.0368(8) 0.0334(7) 0.0250(7) 0.0010(6) 0.0092(6) 0.0058(6)
C10 0.0259(7) 0.0345(7) 0.0252(7) -0.0014(6) 0.0075(6) 0.0064(6)
C11 0.0226(6) 0.0300(7) 0.0263(7) -0.0009(6) 0.0115(5) 0.0012(5)
C12 0.0256(7) 0.0305(7) 0.0257(7) 0.0026(6) 0.0098(5) 0.0042(5)
C13 0.0295(7) 0.0335(7) 0.0266(7) -0.0023(6) 0.0055(6) 0.0050(6)
C14 0.0303(7) 0.0284(7) 0.0360(8) -0.0015(6) 0.0037(6) -0.0014(6)
C15 0.0272(7) 0.0307(7) 0.0329(7) 0.0045(6) 0.0072(6) -0.0022(6)
C16 0.0220(6) 0.0248(6) 0.0298(7) -0.0003(5) 0.0120(5) 0.0004(5)
C17 0.0263(7) 0.0270(6) 0.0312(7) 0.0015(6) 0.0150(6) 0.0026(5)
C18 0.0255(7) 0.0286(6) 0.0265(7) 0.0028(5) 0.0129(5) 0.0039(5)
C19 0.0234(6) 0.0254(6) 0.0323(7) -0.0009(6) 0.0069(6) 0.0045(5)
C20 0.0390(9) 0.0267(7) 0.0409(9) 0.0044(7) 0.0155(7) 0.0054(6)
C21 0.0309(8) 0.0335(7) 0.0298(7) 0.0015(6) 0.0051(6) 0.0055(6)
C22 0.0483(10) 0.0454(9) 0.0305(8) -0.0007(7) 0.0023(8) 0.0124(8)
C23 0.0402(9) 0.0416(9) 0.0450(10) -0.0101(8) -0.0088(8) 0.0071(7)
C24 0.0281(8) 0.0330(8) 0.0687(13) -0.0045(8) 0.0018(8) 0.0003(6)
C25 0.0286(8) 0.0319(7) 0.0498(10) -0.0029(7) 0.0120(7) 0.0002(6)
C26 0.0322(7) 0.0288(7) 0.0289(7) 0.0034(6) 0.0131(6) 0.0051(6)
C29 0.0349(9) 0.0501(10) 0.0328(8) 0.0100(8) 0.0030(7) 0.0047(8)

loop_
_atom_type_symbol
_atom_type_description
_atom_type_scat_dispersion_real
_atom_type_scat_dispersion_imag
_atom_type_scat_source
C C 0.0033 0.0016 'International Tables Vol C Tables 4.2.6.8 and 6.1.1.4'
H H 0.0000 0.0000 'International Tables Vol C Tables 4.2.6.8 and 6.1.1.4'
O O 0.0106 0.0060 'International Tables Vol C Tables 4.2.6.8 and 6.1.1.4'
N N 0.0061 0.0033 'International Tables Vol C Tables 4.2.6.8 and 6.1.1.4'

loop_
_geom_angle_atom_site_label_1
_geom_angle_atom_site_label_2
_geom_angle_atom_site_label_3
_geom_angle
_geom_angle_site_symmetry_1
_geom_angle_site_symmetry_3
_geom_angle_publ_flag
C1 O7 C6 111.58(10) . . ?
C26 O27 C29 115.98(12) . . ?
C4 N3 C16 108.63(11) . . ?
C4 N3 C2 125.31(11) . . ?
C16 N3 C2 125.34(11) . . ?
C8 C1 C2 121.01(13) . . ?
C8 C1 O7 118.60(13) . . ?
C2 C1 O7 120.38(13) . . ?
C1 C2 C11 118.71(13) . . ?
C1 C2 N3 119.88(12) . . ?
C11 C2 N3 121.40(12) . . ?
C18 C4 N3 107.23(11) . . ?
C18 C4 C5 129.90(12) . . ?
N3 C4 C5 122.77(12) . . ?
C6 C5 C12 117.30(12) . . ?
C6 C5 C4 121.65(12) . . ?
C12 C5 C4 121.02(13) . . ?
C15 C6 C5 122.40(13) . . ?
C15 C6 O7 117.77(13) . . ?
C5 C6 O7 119.81(11) . . ?
C1 C8 C9 120.26(14) . . ?
C1 C8 H8 117.2(10) . . ?
C9 C8 H8 122.5(10) . . ?
C10 C9 C8 119.18(14) . . ?
C10 C9 H9 120.5(5) . . ?
C8 C9 H9 119.5(5) . . ?
C9 C10 C11 120.73(13) . . ?
C9 C10 H10 119.9(10) . . ?
C11 C10 H10 119.4(10) . . ?
C10 C11 C2 120.09(13) . . ?
C10 C11 H11 119.9(9) . . ?
C2 C11 H11 120.0(8) . . ?
C13 C12 C5 121.05(14) . . ?
C13 C12 H12 120.2(8) . . ?
C5 C12 H12 118.7(8) . . ?
C14 C13 C12 119.97(14) . . ?
C14 C13 H13 119.1(10) . . ?
C12 C13 H13 120.9(10) . . ?
C13 C14 C15 120.05(13) . . ?
C13 C14 H14 120.9(10) . . ?
C15 C14 H14 119.0(10) . . ?
C6 C15 C14 119.22(14) . . ?
C6 C15 H15 118.0(9) . . ?
C14 C15 H15 122.7(9) . . ?
C17 C16 N3 108.40(11) . . ?
C17 C16 C19 128.42(12) . . ?
N3 C16 C19 122.72(13) . . ?
C16 C17 C18 107.06(12) . . ?
C16 C17 C20 126.00(13) . . ?
C18 C17 C20 126.67(13) . . ?
C4 C18 C17 108.66(12) . . ?
C4 C18 C26 127.77(12) . . ?
C17 C18 C26 123.17(12) . . ?
C21 C19 C25 119.67(14) . . ?
C21 C19 C16 119.99(13) . . ?
C25 C19 C16 120.25(14) . . ?
C17 C20 H201 112.2(10) . . ?
C17 C20 H202 110.3(11) . . ?
H201 C20 H202 101.4(15) . . ?
C17 C20 H203 111.3(12) . . ?
H201 C20 H203 106.8(16) . . ?
H202 C20 H203 114.5(17) . . ?
C22 C21 C19 119.98(16) . . ?
C22 C21 H21 120.0(10) . . ?
C19 C21 H21 120.0(10) . . ?
C23 C22 C21 120.27(18) . . ?
C23 C22 H22 122.4(12) . . ?
C21 C22 H22 117.3(13) . . ?
C22 C23 C24 120.09(16) . . ?
C22 C23 H23 120.6(12) . . ?
C24 C23 H23 119.3(12) . . ?
C25 C24 C23 120.04(17) . . ?
C25 C24 H24 120.2(12) . . ?
C23 C24 H24 119.7(11) . . ?
C24 C25 C19 119.96(17) . . ?
C24 C25 H25 121.8(11) . . ?
C19 C25 H25 118.2(10) . . ?
O28 C26 O27 123.02(13) . . ?
O28 C26 C18 124.86(14) . . ?
O27 C26 C18 112.08(12) . . ?
O27 C29 H291 113.7(12) . . ?
O27 C29 H292 105.6(12) . . ?
H291 C29 H292 109.9(17) . . ?
O27 C29 H293 108.7(12) . . ?
H291 C29 H293 111.2(16) . . ?
H292 C29 H293 107.4(16) . . ?

loop_
_geom_bond_atom_site_label_1
_geom_bond_atom_site_label_2
_geom_bond_distance
_geom_bond_site_symmetry_2
_geom_bond_publ_flag
O7 C1 1.3894(16) . ?
O7 C6 1.3995(16) . ?
O27 C26 1.3460(17) . ?
O27 C29 1.4425(19) . ?
O28 C26 1.2070(18) . ?
N3 C4 1.3851(16) . ?
N3 C16 1.4030(17) . ?
N3 C2 1.4226(17) . ?
C1 C8 1.382(2) . ?
C1 C2 1.3883(19) . ?
C2 C11 1.3977(18) . ?
C4 C18 1.3798(19) . ?
C4 C5 1.4671(18) . ?
C5 C6 1.386(2) . ?
C5 C12 1.4007(19) . ?
C6 C15 1.3814(19) . ?
C8 C9 1.389(2) . ?
C8 H8 0.946(17) . ?
C9 C10 1.385(2) . ?
C9 H9 1.269(11) . ?
C10 C11 1.388(2) . ?
C10 H10 0.982(18) . ?
C11 H11 1.006(15) . ?
C12 C13 1.387(2) . ?
C12 H12 0.967(15) . ?
C13 C14 1.383(2) . ?
C13 H13 0.940(16) . ?
C14 C15 1.385(2) . ?
C14 H14 0.967(17) . ?
C15 H15 1.014(17) . ?
C16 C17 1.365(2) . ?
C16 C19 1.4723(19) . ?
C17 C18 1.4227(19) . ?
C17 C20 1.498(2) . ?
C18 C26 1.468(2) . ?
C19 C21 1.390(2) . ?
C19 C25 1.401(2) . ?
C20 H201 0.957(18) . ?
C20 H202 1.00(2) . ?
C20 H203 0.96(2) . ?
C21 C22 1.388(2) . ?
C21 H21 1.004(18) . ?
C22 C23 1.385(3) . ?
C22 H22 0.96(2) . ?
C23 C24 1.389(3) . ?
C23 H23 1.01(2) . ?
C24 C25 1.386(2) . ?
C24 H24 1.05(2) . ?
C25 H25 0.991(19) . ?
C29 H291 0.97(2) . ?
C29 H292 0.99(2) . ?
C29 H293 0.97(2) . ?

loop_
_cod_related_entry_id
_cod_related_entry_database
_cod_related_entry_code
1 ChemSpider 30659245
